data_7115161
loop_
_publ_author_name
'Loeb, Stephen J.'
'Wisner, James A.'

_publ_section_title
;
 [2]Rotaxane molecular shuttles employing 1,2-bis(pyridinium)ethane
 binding sites and dibenzo-24-crown-8 ethers
;
_journal_issue 19
_journal_name_full 'Chemical Communications'
_journal_page_first 1939
_journal_paper_doi 10.1039/b004784h
_journal_year 2000
_chemical_formula_sum 'C68 H84 B5 F20 N5 O8'
_chemical_formula_weight 1533.45
_chemical_name_systematic
; 
 ? 
;
_space_group_IT_number 9
_symmetry_cell_setting monoclinic
_symmetry_space_group_name_Hall 'C -2yc'
_symmetry_space_group_name_H-M 'C 1 c 1'
_atom_sites_solution_hydrogens geom
_atom_sites_solution_primary direct
_atom_sites_solution_secondary difmap
_audit_creation_method SHELXL-97
_cell_angle_alpha 90.00
_cell_angle_beta 98.48(2)
_cell_angle_gamma 90.00
_cell_formula_units_Z 4
_cell_length_a 40.78(2)
_cell_length_b 15.808(5)
_cell_length_c 12.336(4)
_cell_measurement_reflns_used 'reflections from 60 data frames'
_cell_measurement_temperature 293(2)
_cell_measurement_theta_max 28.3
_cell_measurement_theta_min 1.5
_cell_volume 7865(5)
_computing_cell_refinement 'Siemens SAINT'
_computing_data_collection 'Siemens SMART'
_computing_data_reduction 'Siemens SHELXTL XPREP'
_computing_molecular_graphics 'Siemens SHELXTL XP'
_computing_publication_material 'Siemens SHELXTL XCIF'
_computing_structure_refinement 'SHELXL-97 (Sheldrick, 1997)'
_computing_structure_solution 'SHELXS-97 (Sheldrick, 1990)'
_diffrn_ambient_temperature 293(2)
_diffrn_measured_fraction_theta_full 0.989
_diffrn_measured_fraction_theta_max 0.989
_diffrn_measurement_device_type 'Siemens SMART CCD'
_diffrn_measurement_method 'hemisphere scans'
_diffrn_radiation_monochromator graphite
_diffrn_radiation_source 'fine-focus sealed tube'
_diffrn_radiation_type MoK\a
_diffrn_radiation_wavelength 0.71073
_diffrn_reflns_av_R_equivalents 0.0631
_diffrn_reflns_av_sigmaI/netI 0.1191
_diffrn_reflns_limit_h_max 42
_diffrn_reflns_limit_h_min -45
_diffrn_reflns_limit_k_max 17
_diffrn_reflns_limit_k_min -9
_diffrn_reflns_limit_l_max 12
_diffrn_reflns_limit_l_min -13
_diffrn_reflns_number 16889
_diffrn_reflns_theta_full 23.50
_diffrn_reflns_theta_max 23.50
_diffrn_reflns_theta_min 2.02
_diffrn_standards_decay_% <1
_diffrn_standards_number '50 standard frames at start and end'
_exptl_absorpt_coefficient_mu 0.115
_exptl_absorpt_correction_T_max 0.4921
_exptl_absorpt_correction_T_min 0.2053
_exptl_absorpt_correction_type empirical
_exptl_crystal_colour orange
_exptl_crystal_density_diffrn 1.295
_exptl_crystal_density_meas ?
_exptl_crystal_density_method 'not measured'
_exptl_crystal_description block
_exptl_crystal_F_000 3184
_exptl_crystal_size_max 0.34
_exptl_crystal_size_mid 0.22
_exptl_crystal_size_min 0.14
_refine_diff_density_max 0.516
_refine_diff_density_min -0.274
_refine_diff_density_rms 0.070
_refine_ls_abs_structure_details 'Flack H D (1983), Acta Cryst. A39, 876-881'
_refine_ls_abs_structure_Flack -1.8(18)
_refine_ls_extinction_coef 0.0017(4)
_refine_ls_extinction_expression Fc^*^=kFc[1+0.001xFc^2^\l^3^/sin(2\q)]^-1/4^
_refine_ls_extinction_method SHELXL
_refine_ls_goodness_of_fit_ref 0.929
_refine_ls_hydrogen_treatment mixed
_refine_ls_matrix_type full
_refine_ls_number_parameters 1001
_refine_ls_number_reflns 10068
_refine_ls_number_restraints 369
_refine_ls_restrained_S_all 0.943
_refine_ls_R_factor_all 0.1982
_refine_ls_R_factor_gt 0.0997
_refine_ls_shift/su_max 0.138
_refine_ls_shift/su_mean 0.024
_refine_ls_structure_factor_coef Fsqd
_refine_ls_weighting_details 'calc w=1/[\s^2^(Fo^2^)+(0.1814P)^2^+0.0000P] where P=(Fo^2^+2Fc^2^)/3'
_refine_ls_weighting_scheme calc
_refine_ls_wR_factor_gt 0.2451
_refine_ls_wR_factor_ref 0.2999
_reflns_number_gt 4351
_reflns_number_total 10068
_reflns_threshold_expression >2sigma(I)
_cod_data_source_file b004784h.txt
_cod_data_source_block Unsymmetrical
_cod_depositor_comments
;
The following automatic conversions were performed:

'_exptl_crystal_density_meas' value 'not measured' was changed to '?'
- the value is perceived as not measured.

Automatic conversion script
Id: cif_fix_values 3008 2015-01-20 13:52:24Z robertas 
;
_cod_original_cell_volume 7866(5)
_cod_original_sg_symbol_H-M Cc
_cod_database_code 7115161

loop_
_symmetry_equiv_pos_as_xyz
'x, y, z'
'x, -y, z+1/2'
'x+1/2, y+1/2, z'
'x+1/2, -y+1/2, z+1/2'

loop_
_atom_site_label
_atom_site_type_symbol
_atom_site_fract_x
_atom_site_fract_y
_atom_site_fract_z
_atom_site_U_iso_or_equiv
_atom_site_adp_type
_atom_site_occupancy
_atom_site_symmetry_multiplicity
_atom_site_calc_flag
_atom_site_refinement_flags
_atom_site_disorder_assembly
_atom_site_disorder_group
C1 C 0.6892(4) 0.3585(12) 0.9767(13) 0.130(5) Uani 1 1 d . . .
C2 C 0.7113(6) 0.4323(18) 1.023(2) 0.227(11) Uani 1 1 d . . .
H2A H 0.7318 0.4106 1.0614 0.341 Uiso 1 1 calc R . .
H2B H 0.7003 0.4642 1.0734 0.341 Uiso 1 1 calc R . .
H2C H 0.7158 0.4683 0.9646 0.341 Uiso 1 1 calc R . .
C3 C 0.6602(6) 0.4126(15) 0.9290(19) 0.213(11) Uani 1 1 d . . .
H3A H 0.6438 0.3779 0.8863 0.319 Uiso 1 1 calc R . .
H3B H 0.6676 0.4554 0.8829 0.319 Uiso 1 1 calc R . .
H3C H 0.6507 0.4390 0.9872 0.319 Uiso 1 1 calc R . .
C4 C 0.6884(8) 0.309(2) 1.0893(18) 0.30(2) Uani 1 1 d . . .
H4A H 0.6754 0.2581 1.0751 0.452 Uiso 1 1 calc R . .
H4B H 0.6787 0.3440 1.1392 0.452 Uiso 1 1 calc R . .
H4C H 0.7106 0.2939 1.1209 0.452 Uiso 1 1 calc R . .
C5 C 0.7075(4) 0.3122(14) 0.8944(15) 0.125(6) Uani 1 1 d . . .
C6 C 0.7120(5) 0.3566(18) 0.805(2) 0.173(11) Uani 1 1 d . . .
H6A H 0.7060 0.4133 0.8019 0.208 Uiso 1 1 calc R . .
C7 C 0.7245(6) 0.3248(14) 0.721(2) 0.162(10) Uani 1 1 d . . .
H7A H 0.7261 0.3580 0.6601 0.195 Uiso 1 1 calc R . .
N1 N 0.7351(3) 0.2432(14) 0.7247(18) 0.155(6) Uani 1 1 d . . .
C8 C 0.7352(4) 0.2002(14) 0.825(2) 0.160(7) Uani 1 1 d . . .
H8A H 0.7460 0.1485 0.8374 0.192 Uiso 1 1 calc R . .
C9 C 0.7180(4) 0.2381(12) 0.9104(12) 0.117(5) Uani 1 1 d . . .
H9A H 0.7150 0.2084 0.9732 0.141 Uiso 1 1 calc R . .
C10 C 0.7543(4) 0.1950(18) 0.6500(16) 0.198(10) Uani 1 1 d . . .
H10A H 0.7763 0.1820 0.6879 0.238 Uiso 1 1 calc R . .
H10B H 0.7566 0.2291 0.5862 0.238 Uiso 1 1 calc R . .
C11 C 0.7363(5) 0.1144(13) 0.6146(17) 0.188(9) Uani 1 1 d . . .
H11A H 0.7290 0.0880 0.6778 0.226 Uiso 1 1 calc R . .
H11B H 0.7515 0.0758 0.5865 0.226 Uiso 1 1 calc R . .
N2 N 0.7050(4) 0.1291(11) 0.523(2) 0.181(8) Uani 1 1 d . . .
C12 C 0.6786(5) 0.1253(11) 0.5742(12) 0.132(6) Uani 1 1 d . . .
H12A H 0.6806 0.1168 0.6495 0.159 Uiso 1 1 calc R . .
C13 C 0.6471(3) 0.1348(9) 0.5090(13) 0.105(4) Uani 1 1 d . . .
H13A H 0.6282 0.1293 0.5420 0.125 Uiso 1 1 calc R . .
C14 C 0.6438(4) 0.1512(8) 0.4028(11) 0.094(4) Uani 1 1 d . . .
C15 C 0.6749(4) 0.1617(11) 0.3694(13) 0.136(6) Uani 1 1 d . . .
H15A H 0.6751 0.1800 0.2978 0.164 Uiso 1 1 calc R . .
C16 C 0.7015(5) 0.149(2) 0.4242(14) 0.27(2) Uani 1 1 d . . .
H16A H 0.7204 0.1550 0.3909 0.322 Uiso 1 1 calc R . .
C17 C 0.6115(3) 0.1608(6) 0.3360(10) 0.069(3) Uani 1 1 d . . .
C18 C 0.5824(3) 0.1452(7) 0.3652(9) 0.074(3) Uani 1 1 d . . .
H18A H 0.5825 0.1225 0.4348 0.089 Uiso 1 1 calc R . .
C19 C 0.5531(3) 0.1580(6) 0.3073(8) 0.068(3) Uani 1 1 d . . .
H19A H 0.5340 0.1457 0.3371 0.081 Uiso 1 1 calc R . .
N3 N 0.5507(2) 0.1886(5) 0.2058(6) 0.058(2) Uani 1 1 d . . .
C20 C 0.5780(3) 0.2050(7) 0.1659(9) 0.068(3) Uani 1 1 d . . .
H20A H 0.5769 0.2304 0.0974 0.082 Uiso 1 1 calc R . .
C21 C 0.6087(3) 0.1848(7) 0.2245(11) 0.088(4) Uani 1 1 d . . .
H21A H 0.6275 0.1871 0.1903 0.106 Uiso 1 1 calc R . .
C22 C 0.5174(3) 0.2033(8) 0.1408(8) 0.069(3) Uani 1 1 d . . .
H22A H 0.5009 0.1691 0.1696 0.083 Uiso 1 1 calc R . .
H22B H 0.5175 0.1876 0.0648 0.083 Uiso 1 1 calc R . .
C23 C 0.5091(2) 0.2970(7) 0.1488(7) 0.056(3) Uani 1 1 d . . .
H23A H 0.5086 0.3125 0.2246 0.067 Uiso 1 1 calc R . .
H23B H 0.5257 0.3312 0.1209 0.067 Uiso 1 1 calc R . .
N4 N 0.4761(2) 0.3114(5) 0.0828(6) 0.056(2) Uani 1 1 d . . .
C24 C 0.4495(3) 0.2979(7) 0.1318(8) 0.072(3) Uani 1 1 d . . .
H24A H 0.4523 0.2840 0.2059 0.086 Uiso 1 1 calc R . .
C25 C 0.4170(3) 0.3045(6) 0.0731(8) 0.069(3) Uani 1 1 d . . .
H25A H 0.3985 0.2905 0.1056 0.083 Uiso 1 1 calc R . .
C26 C 0.4136(2) 0.3326(6) -0.0346(7) 0.056(3) Uani 1 1 d . . .
C27 C 0.4419(3) 0.3516(7) -0.0822(7) 0.068(3) Uani 1 1 d . . .
H27A H 0.4398 0.3724 -0.1534 0.082 Uiso 1 1 calc R . .
C28 C 0.4736(3) 0.3385(6) -0.0200(7) 0.063(3) Uani 1 1 d . . .
H28A H 0.4926 0.3489 -0.0513 0.075 Uiso 1 1 calc R . .
C29 C 0.3805(3) 0.3413(7) -0.1009(8) 0.071(3) Uani 1 1 d . . .
C30 C 0.3551(3) 0.2903(8) -0.0726(9) 0.089(3) Uani 1 1 d . . .
H30A H 0.3574 0.2568 -0.0099 0.107 Uiso 1 1 calc R . .
C31 C 0.3256(3) 0.2943(12) -0.1483(16) 0.130(5) Uani 1 1 d . . .
H31A H 0.3073 0.2641 -0.1322 0.156 Uiso 1 1 calc R . .
N5 N 0.3221(3) 0.3391(8) -0.2423(9) 0.093(3) Uani 1 1 d . . .
C32 C 0.3463(4) 0.3844(9) -0.2622(12) 0.106(4) Uani 1 1 d . . .
H32A H 0.3429 0.4192 -0.3236 0.128 Uiso 1 1 calc R . .
C33 C 0.3757(4) 0.3854(8) -0.2017(12) 0.106(4) Uani 1 1 d . . .
H33A H 0.3931 0.4149 -0.2250 0.128 Uiso 1 1 calc R . .
C34 C 0.2902(3) 0.3260(9) -0.3224(10) 0.106(4) Uani 1 1 d . . .
H34A H 0.2828 0.3797 -0.3554 0.127 Uiso 1 1 calc R . .
H34B H 0.2730 0.3045 -0.2834 0.127 Uiso 1 1 calc R . .
C35 C 0.2967(4) 0.2596(14) -0.4172(12) 0.124(6) Uani 1 1 d . . .
C36 C 0.3097(3) 0.2952(10) -0.4999(14) 0.112(4) Uani 1 1 d . . .
H36A H 0.3130 0.3531 -0.5071 0.135 Uiso 1 1 calc R . .
C37 C 0.3181(4) 0.2310(19) -0.5780(12) 0.143(7) Uani 1 1 d . . .
H37A H 0.3257 0.2497 -0.6412 0.171 Uiso 1 1 calc R . .
C38 C 0.3153(4) 0.1462(11) -0.5636(19) 0.118(6) Uani 1 1 d . . .
C39 C 0.3010(5) 0.1182(11) -0.4769(16) 0.129(5) Uani 1 1 d . . .
H39A H 0.2962 0.0612 -0.4687 0.154 Uiso 1 1 calc R . .
C40 C 0.2940(4) 0.1772(12) -0.4031(14) 0.117(5) Uani 1 1 d . . .
H40A H 0.2869 0.1583 -0.3390 0.141 Uiso 1 1 calc R . .
C41 C 0.3264(4) 0.0905(11) -0.6517(15) 0.138(6) Uani 1 1 d . . .
C42 C 0.3224(4) -0.0106(15) -0.608(2) 0.213(11) Uani 1 1 d . . .
H42A H 0.3358 -0.0182 -0.5383 0.320 Uiso 1 1 calc R . .
H42B H 0.3296 -0.0490 -0.6604 0.320 Uiso 1 1 calc R . .
H42C H 0.2996 -0.0216 -0.6023 0.320 Uiso 1 1 calc R . .
C43 C 0.3047(9) 0.097(3) -0.751(2) 0.44(4) Uani 1 1 d . . .
H43A H 0.3117 0.0597 -0.8040 0.660 Uiso 1 1 calc R . .
H43B H 0.3047 0.1543 -0.7772 0.660 Uiso 1 1 calc R . .
H43C H 0.2826 0.0823 -0.7390 0.660 Uiso 1 1 calc R . .
C44 C 0.3634(5) 0.1054(15) -0.6524(16) 0.193(10) Uani 1 1 d . . .
H44A H 0.3753 0.0959 -0.5803 0.290 Uiso 1 1 calc R . .
H44B H 0.3669 0.1626 -0.6744 0.290 Uiso 1 1 calc R . .
H44C H 0.3713 0.0670 -0.7031 0.290 Uiso 1 1 calc R . .
O1 O 0.44377(17) 0.1122(4) -0.0171(6) 0.075(2) Uani 1 1 d . . .
O2 O 0.44741(18) 0.1153(4) 0.2238(5) 0.077(2) Uani 1 1 d . . .
O3 O 0.48085(17) 0.2312(4) 0.3690(5) 0.069(2) Uani 1 1 d . . .
O4 O 0.5418(2) 0.3262(5) 0.4255(5) 0.084(2) Uani 1 1 d . . .
O5 O 0.58172(18) 0.3852(4) 0.2979(5) 0.075(2) Uani 1 1 d . . .
O6 O 0.57904(18) 0.3904(5) 0.0571(5) 0.077(2) Uani 1 1 d . . .
O7 O 0.54571(19) 0.2708(5) -0.0818(6) 0.084(2) Uani 1 1 d . . .
O8 O 0.4849(2) 0.1769(4) -0.1415(5) 0.077(2) Uani 1 1 d . . .
C45 C 0.4520(3) 0.1696(7) -0.1881(9) 0.070(3) Uani 1 1 d . . .
C46 C 0.4407(3) 0.1956(7) -0.2985(9) 0.078(3) Uani 1 1 d . . .
H46A H 0.4553 0.2190 -0.3412 0.093 Uiso 1 1 calc R . .
C47 C 0.4087(5) 0.1857(9) -0.3388(11) 0.114(5) Uani 1 1 d . . .
H47A H 0.4009 0.2019 -0.4105 0.137 Uiso 1 1 calc R . .
C48 C 0.3858(3) 0.1488(8) -0.2694(14) 0.102(5) Uani 1 1 d . . .
H48A H 0.3636 0.1416 -0.2976 0.122 Uiso 1 1 calc R . .
C49 C 0.3978(3) 0.1240(8) -0.1586(9) 0.081(3) Uani 1 1 d . . .
H49A H 0.3833 0.1023 -0.1142 0.097 Uiso 1 1 calc R . .
C50 C 0.4301(3) 0.1326(7) -0.1200(8) 0.065(3) Uani 1 1 d . . .
C51 C 0.4234(2) 0.0710(6) 0.0486(7) 0.060(3) Uani 1 1 d . . .
H51A H 0.4131 0.0224 0.0093 0.072 Uiso 1 1 calc R . .
H51B H 0.4060 0.1092 0.0631 0.072 Uiso 1 1 calc R . .
C52 C 0.4424(3) 0.0425(8) 0.1539(8) 0.082(3) Uani 1 1 d . . .
H52A H 0.4302 -0.0006 0.1870 0.099 Uiso 1 1 calc R . .
H52B H 0.4636 0.0190 0.1421 0.099 Uiso 1 1 calc R . .
C53 C 0.4612(3) 0.0898(7) 0.3303(9) 0.096(4) Uani 1 1 d . . .
H53A H 0.4838 0.0705 0.3315 0.115 Uiso 1 1 calc R . .
H53B H 0.4483 0.0441 0.3554 0.115 Uiso 1 1 calc R . .
C54 C 0.4602(3) 0.1681(9) 0.4037(9) 0.097(4) Uani 1 1 d . . .
H54A H 0.4377 0.1890 0.3986 0.116 Uiso 1 1 calc R . .
H54B H 0.4679 0.1533 0.4795 0.116 Uiso 1 1 calc R . .
C55 C 0.4868(3) 0.2978(8) 0.4420(9) 0.094(4) Uani 1 1 d . . .
H55A H 0.4715 0.2927 0.4949 0.113 Uiso 1 1 calc R . .
H55B H 0.4814 0.3498 0.4017 0.113 Uiso 1 1 calc R . .
C56 C 0.5194(3) 0.3066(8) 0.5015(10) 0.094(4) Uani 1 1 d . . .
H56A H 0.5260 0.2545 0.5399 0.112 Uiso 1 1 calc R . .
H56B H 0.5197 0.3516 0.5552 0.112 Uiso 1 1 calc R . .
C57 C 0.5739(3) 0.3343(6) 0.4707(8) 0.061(3) Uani 1 1 d . . .
C58 C 0.5880(5) 0.3099(8) 0.5762(10) 0.107(5) Uani 1 1 d . . .
H58A H 0.5741 0.2874 0.6223 0.128 Uiso 1 1 calc R . .
C59 C 0.6200(4) 0.3170(8) 0.6144(10) 0.081(4) Uani 1 1 d . . .
H59A H 0.6280 0.3015 0.6862 0.098 Uiso 1 1 calc R . .
C60 C 0.6394(4) 0.3447(10) 0.5531(11) 0.114(5) Uani 1 1 d . . .
H60A H 0.6620 0.3476 0.5784 0.136 Uiso 1 1 calc R . .
C61 C 0.6276(3) 0.3706(7) 0.4502(10) 0.082(4) Uani 1 1 d . . .
H61A H 0.6424 0.3940 0.4081 0.099 Uiso 1 1 calc R . .
C62 C 0.5953(3) 0.3643(6) 0.4053(10) 0.074(3) Uani 1 1 d . . .
C63 C 0.6016(3) 0.4377(8) 0.2370(9) 0.088(4) Uani 1 1 d . . .
H63A H 0.6215 0.4076 0.2256 0.106 Uiso 1 1 calc R . .
H63B H 0.6081 0.4888 0.2781 0.106 Uiso 1 1 calc R . .
C64 C 0.5818(3) 0.4603(7) 0.1284(9) 0.087(4) Uani 1 1 d . . .
H64A H 0.5599 0.4789 0.1394 0.104 Uiso 1 1 calc R . .
H64B H 0.5925 0.5067 0.0959 0.104 Uiso 1 1 calc R . .
C65 C 0.5628(3) 0.4092(10) -0.0512(8) 0.102(4) Uani 1 1 d . . .
H65A H 0.5403 0.4278 -0.0472 0.122 Uiso 1 1 calc R . .
H65B H 0.5743 0.4553 -0.0811 0.122 Uiso 1 1 calc R . .
C66 C 0.5617(3) 0.3405(8) -0.1208(9) 0.083(3) Uani 1 1 d . . .
H66A H 0.5841 0.3246 -0.1294 0.100 Uiso 1 1 calc R . .
H66B H 0.5502 0.3565 -0.1923 0.100 Uiso 1 1 calc R . .
C67 C 0.5421(4) 0.1928(8) -0.1535(10) 0.102(4) Uani 1 1 d . . .
H67A H 0.5587 0.1926 -0.2021 0.122 Uiso 1 1 calc R . .
H67B H 0.5448 0.1421 -0.1088 0.122 Uiso 1 1 calc R . .
C68 C 0.5096(3) 0.1959(9) -0.2153(8) 0.099(4) Uani 1 1 d . . .
H68A H 0.5078 0.1548 -0.2742 0.119 Uiso 1 1 calc R . .
H68B H 0.5055 0.2516 -0.2473 0.119 Uiso 1 1 calc R . .
B1 B 0.4789(4) 0.5279(7) 0.1980(10) 0.134(5) Uani 1 1 d DU A -1
F1 F 0.4563(3) 0.4836(7) 0.2240(9) 0.246(6) Uani 1 1 d DU A -1
F2 F 0.5008(4) 0.5358(14) 0.2832(12) 0.400(11) Uani 1 1 d DU A -1
F3 F 0.4690(4) 0.6037(6) 0.1765(11) 0.287(8) Uani 1 1 d DU A -1
F4 F 0.4930(3) 0.4983(6) 0.1220(11) 0.234(6) Uani 1 1 d DU A -1
B2 B 0.3821(8) 0.427(3) 0.470(4) 0.65(4) Uani 0.50 1 d PDU B -1
F5 F 0.3519(7) 0.451(3) 0.449(4) 0.60(4) Uani 0.50 1 d PDU B -1
F6 F 0.3810(14) 0.347(3) 0.484(5) 0.70(4) Uani 0.50 1 d PDU B -1
F7 F 0.3994(7) 0.432(3) 0.391(4) 0.61(4) Uani 0.50 1 d PDU B -1
F8 F 0.3952(8) 0.465(3) 0.555(4) 0.63(4) Uani 0.50 1 d PDU B -1
B3 B 0.5486(3) 0.0296(8) 0.6015(9) 0.090(4) Uani 1 1 d D C -1
F9 F 0.5537(4) -0.0265(8) 0.5328(11) 0.282(9) Uani 1 1 d D C -1
F10 F 0.5347(4) 0.0944(7) 0.5508(9) 0.244(8) Uani 1 1 d D C -1
F11 F 0.5769(4) 0.0594(16) 0.6437(16) 0.396(16) Uani 1 1 d D C -1
F12 F 0.5346(3) 0.0011(6) 0.6826(7) 0.172(4) Uani 1 1 d D C -1
B4 B 0.2826(9) 0.4835(17) -0.587(2) 0.53(3) Uani 0.50 1 d PDU D -1
F13 F 0.2757(12) 0.4107(17) -0.553(3) 0.48(3) Uani 0.50 1 d PDU D -1
F14 F 0.2548(9) 0.5186(13) -0.585(2) 0.43(2) Uani 0.50 1 d PDU D -1
F15 F 0.3030(10) 0.524(2) -0.517(2) 0.42(2) Uani 0.50 1 d PDU D -1
F16 F 0.2874(6) 0.4805(16) -0.686(2) 0.40(2) Uani 0.50 1 d PDU D -1
B5 B 0.2381(5) -0.1389(11) 0.3955(15) 0.166(10) Uani 1 1 d D E -1
F17 F 0.2103(4) -0.1558(11) 0.4222(18) 0.306(11) Uani 1 1 d D E -1
F18 F 0.2359(5) -0.0733(11) 0.3325(14) 0.290(8) Uani 1 1 d D E -1
F19 F 0.2560(6) -0.1129(12) 0.4822(11) 0.344(13) Uani 1 1 d D E -1
F20 F 0.2502(4) -0.2031(11) 0.3522(18) 0.327(12) Uani 1 1 d D E -1
O1W O 0.6965(5) 0.0837(7) 0.1099(13) 0.229(7) Uani 1 1 d . . .
O2W O 0.1910(8) 0.465(2) -0.711(5) 0.35(3) Uani 0.50 1 d P . .
O3W O 0.6236(5) 0.1009(14) -0.0115(14) 0.261(8) Uani 1 1 d . . .
O4W O 0.3422(2) 0.6596(8) -0.3142(7) 0.157(4) Uani 1 1 d . . .
O5W O 0.6301(6) -0.102(5) 0.2761(18) 0.43(4) Uani 0.50 1 d P . .

loop_
_atom_site_aniso_label
_atom_site_aniso_U_11
_atom_site_aniso_U_22
_atom_site_aniso_U_33
_atom_site_aniso_U_23
_atom_site_aniso_U_13
_atom_site_aniso_U_12
C1 0.106(13) 0.157(15) 0.125(12) 0.017(11) 0.011(10) -0.011(10)
C2 0.18(2) 0.26(3) 0.24(2) -0.12(2) 0.042(17) -0.04(2)
C3 0.20(2) 0.24(2) 0.186(18) -0.002(17) -0.047(15) 0.100(19)
C4 0.29(3) 0.47(6) 0.129(17) -0.04(2) -0.024(19) 0.14(4)
C5 0.077(10) 0.154(18) 0.142(15) 0.053(12) 0.009(9) 0.012(10)
C6 0.117(16) 0.26(3) 0.164(18) -0.02(2) 0.072(14) -0.032(14)
C7 0.117(15) 0.121(16) 0.21(2) 0.053(15) -0.095(16) -0.019(12)
N1 0.079(10) 0.183(19) 0.191(17) -0.003(14) -0.023(10) 0.013(10)
C8 0.064(11) 0.195(19) 0.197(19) -0.008(19) -0.059(12) -0.008(11)
C9 0.139(13) 0.112(12) 0.089(9) -0.002(8) -0.022(9) 0.029(10)
C10 0.039(10) 0.38(3) 0.175(16) -0.079(18) 0.021(9) 0.012(14)
C11 0.140(17) 0.19(2) 0.196(17) -0.022(14) -0.096(14) 0.041(13)
N2 0.057(10) 0.190(15) 0.27(2) -0.060(14) -0.057(12) 0.052(9)
C12 0.113(15) 0.176(16) 0.091(9) -0.021(9) -0.041(10) 0.051(12)
C13 0.064(9) 0.125(12) 0.119(12) 0.012(8) -0.005(8) -0.001(7)
C14 0.128(14) 0.078(9) 0.070(9) -0.016(6) -0.008(8) 0.018(8)
C15 0.076(12) 0.210(18) 0.116(11) 0.047(11) -0.008(10) -0.023(10)
C16 0.066(13) 0.66(6) 0.067(10) 0.031(18) -0.025(9) 0.023(18)
C17 0.060(9) 0.050(7) 0.093(9) 0.008(6) -0.004(7) -0.004(5)
C18 0.064(9) 0.084(9) 0.070(7) -0.016(6) 0.001(7) -0.005(6)
C19 0.080(10) 0.078(8) 0.046(6) 0.005(5) 0.011(6) -0.019(6)
N3 0.067(7) 0.042(5) 0.064(6) -0.004(4) 0.002(5) 0.001(4)
C20 0.043(8) 0.087(8) 0.073(7) 0.007(6) 0.004(6) -0.003(6)
C21 0.074(10) 0.092(9) 0.105(10) 0.002(7) 0.032(7) -0.005(7)
C22 0.067(8) 0.074(9) 0.064(7) 0.005(5) 0.003(6) 0.005(5)
C23 0.058(7) 0.061(8) 0.049(6) 0.010(4) 0.011(5) -0.006(5)
N4 0.063(6) 0.048(5) 0.059(6) 0.000(4) 0.014(5) -0.010(4)
C24 0.080(9) 0.093(9) 0.045(6) 0.013(5) 0.015(6) -0.005(6)
C25 0.086(9) 0.066(7) 0.060(7) 0.013(5) 0.025(6) -0.013(6)
C26 0.060(7) 0.079(7) 0.030(5) -0.005(4) 0.010(5) 0.012(5)
C27 0.081(9) 0.083(8) 0.039(5) 0.001(5) 0.004(6) -0.004(6)
C28 0.064(8) 0.090(8) 0.037(6) 0.005(5) 0.016(5) 0.013(6)
C29 0.058(8) 0.092(9) 0.060(7) 0.007(6) 0.007(5) 0.002(6)
C30 0.052(8) 0.125(10) 0.083(7) -0.011(7) -0.012(6) -0.006(7)
C31 0.062(10) 0.173(15) 0.161(15) -0.042(12) 0.035(10) -0.003(8)
N5 0.071(8) 0.114(9) 0.089(7) 0.004(6) -0.002(6) -0.008(6)
C32 0.073(10) 0.117(11) 0.112(9) 0.015(8) -0.041(8) -0.021(8)
C33 0.120(13) 0.066(9) 0.130(12) 0.012(7) 0.007(10) -0.017(7)
C34 0.058(8) 0.160(13) 0.095(9) 0.011(8) -0.005(6) 0.008(7)
C35 0.095(11) 0.18(2) 0.101(11) 0.024(11) 0.011(8) -0.022(11)
C36 0.051(8) 0.137(12) 0.139(13) 0.000(11) -0.020(8) -0.013(7)
C37 0.086(11) 0.26(3) 0.079(9) -0.015(13) -0.002(7) 0.006(13)
C38 0.073(10) 0.069(11) 0.20(2) -0.041(12) -0.013(10) 0.008(8)
C39 0.129(14) 0.100(13) 0.160(14) -0.004(12) 0.033(11) 0.046(10)
C40 0.134(13) 0.078(11) 0.134(12) 0.013(10) 0.002(10) 0.001(9)
C41 0.069(10) 0.134(15) 0.198(16) -0.068(12) -0.024(9) 0.028(9)
C42 0.099(13) 0.19(2) 0.36(3) -0.14(2) 0.085(15) -0.026(11)
C43 0.45(5) 0.58(6) 0.22(2) -0.28(4) -0.19(3) 0.38(5)
C44 0.124(17) 0.28(3) 0.181(17) -0.021(16) 0.046(12) 0.109(16)
O1 0.077(5) 0.066(5) 0.082(5) -0.005(4) 0.013(4) -0.025(4)
O2 0.124(6) 0.055(5) 0.048(4) -0.007(3) 0.002(4) -0.024(4)
O3 0.095(5) 0.072(5) 0.045(3) -0.005(3) 0.027(3) -0.041(4)
O4 0.091(6) 0.113(7) 0.056(4) -0.009(4) 0.038(4) -0.034(5)
O5 0.087(5) 0.092(6) 0.045(4) -0.001(4) 0.004(4) -0.010(4)
O6 0.087(5) 0.086(6) 0.061(5) 0.007(4) 0.017(4) 0.006(4)
O7 0.090(6) 0.091(6) 0.072(4) -0.012(5) 0.017(4) -0.002(4)
O8 0.090(6) 0.073(5) 0.065(4) -0.020(4) 0.006(4) -0.013(4)
C45 0.076(9) 0.065(8) 0.064(7) -0.010(6) -0.003(6) -0.025(6)
C46 0.090(10) 0.072(8) 0.065(7) -0.002(5) -0.006(6) -0.021(6)
C47 0.147(16) 0.105(12) 0.079(9) -0.001(8) -0.021(10) -0.005(10)
C48 0.075(9) 0.070(9) 0.153(14) -0.057(9) -0.006(9) -0.010(7)
C49 0.070(10) 0.113(10) 0.060(7) -0.023(6) 0.012(7) -0.025(6)
C50 0.071(9) 0.078(8) 0.043(6) -0.006(5) -0.004(6) 0.027(6)
C51 0.077(7) 0.042(6) 0.061(6) -0.007(5) 0.009(5) -0.024(5)
C52 0.086(9) 0.093(10) 0.071(7) 0.007(7) 0.022(6) -0.029(6)
C53 0.149(12) 0.052(8) 0.087(9) 0.012(7) 0.012(7) -0.048(7)
C54 0.118(10) 0.130(12) 0.048(6) -0.005(7) 0.034(6) -0.020(8)
C55 0.068(9) 0.125(10) 0.100(8) -0.069(8) 0.048(7) -0.038(7)
C56 0.096(10) 0.088(9) 0.109(9) -0.037(7) 0.056(8) -0.042(7)
C57 0.073(9) 0.047(7) 0.070(8) -0.009(5) 0.030(6) -0.009(5)
C58 0.183(17) 0.104(11) 0.037(7) 0.009(6) 0.029(8) -0.014(10)
C59 0.110(11) 0.078(9) 0.046(7) 0.003(6) -0.023(8) -0.001(7)
C60 0.153(14) 0.120(12) 0.058(8) 0.025(8) -0.014(9) 0.031(10)
C61 0.088(11) 0.058(8) 0.094(9) -0.011(6) -0.014(7) -0.003(6)
C62 0.082(10) 0.052(7) 0.088(9) 0.003(6) 0.014(8) -0.030(6)
C63 0.085(9) 0.103(10) 0.080(8) 0.007(7) 0.023(7) -0.024(7)
C64 0.134(11) 0.048(8) 0.078(8) -0.011(6) 0.015(7) -0.023(6)
C65 0.113(11) 0.165(14) 0.031(6) 0.009(8) 0.023(6) -0.036(9)
C66 0.100(9) 0.094(9) 0.053(7) 0.007(7) 0.002(6) -0.032(7)
C67 0.135(13) 0.097(10) 0.069(7) 0.009(7) 0.003(8) 0.021(8)
C68 0.127(12) 0.130(11) 0.041(6) -0.025(6) 0.014(7) 0.027(8)
B1 0.275(18) 0.028(7) 0.104(11) -0.043(7) 0.048(8) -0.060(8)
F1 0.360(15) 0.184(10) 0.223(11) -0.066(8) 0.142(10) -0.154(11)
F2 0.290(19) 0.54(3) 0.324(18) -0.15(2) -0.092(14) -0.026(19)
F3 0.53(2) 0.091(6) 0.305(13) 0.043(8) 0.298(14) 0.101(10)
F4 0.266(13) 0.136(9) 0.332(14) -0.120(10) 0.150(11) -0.026(8)
B2 0.28(3) 0.75(6) 0.83(6) 0.70(6) -0.20(4) -0.12(4)
F5 0.26(3) 0.71(6) 0.75(7) 0.66(6) -0.17(3) -0.16(3)
F6 0.52(6) 0.73(6) 0.82(8) 0.63(6) -0.02(6) -0.02(4)
F7 0.19(2) 0.71(7) 0.85(7) 0.60(6) -0.22(3) -0.15(3)
F8 0.19(3) 0.79(7) 0.84(6) 0.66(6) -0.16(4) -0.11(4)
B3 0.069(10) 0.128(14) 0.073(9) 0.012(9) 0.014(7) -0.008(8)
F9 0.49(3) 0.162(10) 0.231(12) -0.119(10) 0.163(15) -0.038(12)
F10 0.392(19) 0.188(11) 0.188(10) 0.126(9) 0.164(11) 0.148(12)
F11 0.179(15) 0.63(4) 0.34(2) -0.16(3) -0.092(16) -0.03(2)
F12 0.257(12) 0.148(8) 0.133(6) 0.063(6) 0.102(7) 0.034(7)
B4 0.73(5) 0.29(3) 0.52(3) 0.25(3) -0.13(3) -0.23(3)
F13 0.77(7) 0.23(3) 0.40(4) 0.21(3) -0.07(4) -0.14(3)
F14 0.77(5) 0.132(16) 0.27(3) 0.046(19) -0.32(3) -0.21(3)
F15 0.54(4) 0.35(4) 0.38(3) 0.19(3) 0.06(3) -0.20(4)
F16 0.34(3) 0.30(3) 0.44(3) 0.32(2) -0.31(2) -0.29(2)
B5 0.20(3) 0.16(2) 0.15(2) 0.068(18) 0.083(19) 0.05(2)
F17 0.219(16) 0.273(17) 0.47(3) -0.141(18) 0.210(19) -0.050(12)
F18 0.38(2) 0.227(16) 0.259(16) 0.031(13) 0.034(15) -0.004(14)
F19 0.57(4) 0.33(2) 0.107(8) 0.028(10) -0.032(13) 0.00(2)
F20 0.248(19) 0.293(19) 0.49(3) -0.037(19) 0.23(2) 0.039(13)
O1W 0.36(2) 0.072(8) 0.268(15) -0.015(8) 0.082(14) -0.034(9)
O2W 0.17(3) 0.23(4) 0.69(9) 0.16(5) 0.18(4) 0.07(3)
O3W 0.255(18) 0.33(2) 0.225(14) -0.036(14) 0.128(13) 0.001(14)
O4W 0.111(7) 0.273(13) 0.090(5) -0.024(7) 0.030(5) 0.020(7)
O5W 0.085(18) 1.13(14) 0.082(14) -0.11(3) -0.003(11) 0.02(3)

loop_
_atom_type_symbol
_atom_type_description
_atom_type_scat_dispersion_real
_atom_type_scat_dispersion_imag
_atom_type_scat_source
C C 0.0033 0.0016 'International Tables Vol C Tables 4.2.6.8 and 6.1.1.4'
H H 0.0000 0.0000 'International Tables Vol C Tables 4.2.6.8 and 6.1.1.4'
B B 0.0013 0.0007 'International Tables Vol C Tables 4.2.6.8 and 6.1.1.4'
N N 0.0061 0.0033 'International Tables Vol C Tables 4.2.6.8 and 6.1.1.4'
O O 0.0106 0.0060 'International Tables Vol C Tables 4.2.6.8 and 6.1.1.4'
F F 0.0171 0.0103 'International Tables Vol C Tables 4.2.6.8 and 6.1.1.4'

loop_
_geom_angle_atom_site_label_1
_geom_angle_atom_site_label_2
_geom_angle_atom_site_label_3
_geom_angle
C3 C1 C2 95.7(19)
C3 C1 C5 116.4(15)
C2 C1 C5 107.0(15)
C3 C1 C4 120.2(18)
C2 C1 C4 98(2)
C5 C1 C4 114.4(16)
C9 C5 C6 122(2)
C9 C5 C1 122.0(17)
C6 C5 C1 115.8(19)
C7 C6 C5 124(3)
C6 C7 N1 120(2)
C7 N1 C8 116(2)
C7 N1 C10 131(3)
C8 N1 C10 111(2)
N1 C8 C9 119.2(18)
C5 C9 C8 117.1(18)
N1 C10 C11 109.4(16)
C10 C11 N2 112.9(16)
C16 N2 C12 119.3(14)
C16 N2 C11 134(2)
C12 N2 C11 106(2)
N2 C12 C13 117.1(15)
C14 C13 C12 122.2(15)
C13 C14 C15 110.6(13)
C13 C14 C17 122.1(15)
C15 C14 C17 127.2(13)
C16 C15 C14 126.4(16)
C15 C16 N2 124(2)
C18 C17 C21 111.7(11)
C18 C17 C14 127.2(13)
C21 C17 C14 121.0(13)
C19 C18 C17 127.4(12)
C18 C19 N3 120.1(11)
C20 N3 C19 118.5(10)
C20 N3 C22 121.8(9)
C19 N3 C22 119.7(10)
N3 C20 C21 120.7(11)
C20 C21 C17 120.5(11)
N3 C22 C23 108.0(7)
N4 C23 C22 107.8(6)
C28 N4 C24 122.1(8)
C28 N4 C23 120.6(8)
C24 N4 C23 117.3(8)
N4 C24 C25 121.2(9)
C26 C25 C24 117.7(9)
C25 C26 C27 120.0(9)
C25 C26 C29 120.7(9)
C27 C26 C29 119.3(8)
C26 C27 C28 118.9(8)
N4 C28 C27 119.9(9)
C30 C29 C33 119.5(11)
C30 C29 C26 117.3(10)
C33 C29 C26 122.0(11)
C29 C30 C31 113.6(13)
N5 C31 C30 124.3(13)
C32 N5 C31 118.4(12)
C32 N5 C34 124.2(12)
C31 N5 C34 117.2(12)
N5 C32 C33 124.4(13)
C32 C33 C29 119.3(13)
N5 C34 C35 110.0(10)
C40 C35 C36 124.3(18)
C40 C35 C34 121.2(14)
C36 C35 C34 113.7(17)
C35 C36 C37 111.3(16)
C38 C37 C36 124.2(16)
C37 C38 C39 118.5(16)
C37 C38 C41 116(2)
C39 C38 C41 125.4(18)
C40 C39 C38 117.2(18)
C35 C40 C39 123.9(19)
C43 C41 C38 111.2(13)
C43 C41 C44 119(3)
C38 C41 C44 108.3(13)
C43 C41 C42 105(2)
C38 C41 C42 105.6(17)
C44 C41 C42 106.6(13)
C50 O1 C51 117.2(8)
C53 O2 C52 109.4(8)
C55 O3 C54 113.3(8)
C57 O4 C56 114.9(8)
C62 O5 C63 117.0(8)
C64 O6 C65 113.9(9)
C66 O7 C67 116.8(9)
C45 O8 C68 117.8(8)
O8 C45 C46 122.0(10)
O8 C45 C50 116.0(9)
C46 C45 C50 122.0(10)
C47 C46 C45 118.9(12)
C46 C47 C48 119.7(12)
C49 C48 C47 120.3(11)
C50 C49 C48 119.2(11)
C49 C50 O1 124.0(11)
C49 C50 C45 119.8(10)
O1 C50 C45 116.2(10)
O1 C51 C52 111.7(8)
O2 C52 C51 107.1(9)
O2 C53 C54 106.2(9)
O3 C54 C53 108.8(8)
O3 C55 C56 118.0(10)
C55 C56 O4 108.6(10)
O4 C57 C62 117.1(10)
O4 C57 C58 126.8(11)
C62 C57 C58 115.9(12)
C59 C58 C57 123.8(12)
C60 C59 C58 119.4(12)
C59 C60 C61 120.4(16)
C60 C61 C62 123.4(14)
C61 C62 C57 117.0(12)
C61 C62 O5 126.5(10)
C57 C62 O5 116.5(11)
O5 C63 C64 109.3(9)
O6 C64 C63 110.8(9)
C66 C65 O6 112.7(12)
C65 C66 O7 112.2(10)
C68 C67 O7 106.7(10)
C67 C68 O8 109.1(9)
F1 B1 F4 114.9(9)
F1 B1 F2 107.3(11)
F4 B1 F2 107.8(12)
F1 B1 F3 111.2(12)
F4 B1 F3 111.0(10)
F2 B1 F3 103.9(10)
F8 B2 F6 112(3)
F8 B2 F7 113(3)
F6 B2 F7 102(2)
F8 B2 F5 107(2)
F6 B2 F5 106(2)
F7 B2 F5 117(3)
F9 B3 F11 107.7(14)
F9 B3 F10 109.7(12)
F11 B3 F10 102.1(15)
F9 B3 F12 114.0(12)
F11 B3 F12 106.5(14)
F10 B3 F12 115.8(10)
F14 B4 F16 108(2)
F14 B4 F13 98(2)
F16 B4 F13 111(2)
F14 B4 F15 105(2)
F16 B4 F15 120(2)
F13 B4 F15 112(2)
F17 B5 F19 106.1(17)
F17 B5 F20 111.1(15)
F19 B5 F20 113.5(18)
F17 B5 F18 110.1(18)
F19 B5 F18 103.1(15)
F20 B5 F18 112.5(17)

loop_
_geom_bond_atom_site_label_1
_geom_bond_atom_site_label_2
_geom_bond_distance
C1 C3 1.51(2)
C1 C2 1.54(3)
C1 C5 1.53(2)
C1 C4 1.60(3)
C5 C9 1.25(2)
C5 C6 1.34(2)
C6 C7 1.32(3)
C7 N1 1.36(2)
N1 C8 1.41(2)
N1 C10 1.50(2)
C8 C9 1.48(2)
C10 C11 1.50(3)
C11 N2 1.59(2)
N2 C16 1.25(3)
N2 C12 1.33(2)
C12 C13 1.418(19)
C13 C14 1.324(17)
C14 C15 1.400(19)
C14 C17 1.456(17)
C15 C16 1.20(2)
C17 C18 1.316(14)
C17 C21 1.415(16)
C18 C19 1.313(13)
C19 N3 1.333(12)
N3 C20 1.308(12)
N3 C22 1.493(12)
C20 C21 1.385(15)
C22 C23 1.526(11)
C23 N4 1.483(12)
N4 C28 1.328(11)
N4 C24 1.336(12)
C24 C25 1.418(14)
C25 C26 1.389(12)
C26 C27 1.399(13)
C26 C29 1.479(13)
C27 C28 1.419(13)
C29 C30 1.397(15)
C29 C33 1.414(16)
C30 C31 1.413(18)
C31 N5 1.35(2)
N5 C32 1.271(15)
N5 C34 1.526(15)
C32 C33 1.316(17)
C34 C35 1.62(2)
C35 C40 1.321(19)
C35 C36 1.342(19)
C36 C37 1.47(2)
C37 C38 1.36(2)
C38 C39 1.36(2)
C38 C41 1.52(2)
C39 C40 1.36(2)
C41 C43 1.40(2)
C41 C44 1.53(2)
C41 C42 1.70(3)
O1 C50 1.348(12)
O1 C51 1.402(11)
O2 C53 1.409(12)
O2 C52 1.434(12)
O3 C55 1.384(11)
O3 C54 1.411(13)
O4 C57 1.351(12)
O4 C56 1.437(12)
O5 C62 1.398(13)
O5 C63 1.446(12)
O6 C64 1.407(11)
O6 C65 1.432(12)
O7 C66 1.401(12)
O7 C67 1.511(14)
O8 C45 1.383(12)
O8 C68 1.486(14)
C45 C46 1.431(15)
C45 C50 1.439(15)
C46 C47 1.333(18)
C47 C48 1.48(2)
C48 C49 1.436(18)
C49 C50 1.341(14)
C51 C52 1.482(13)
C53 C54 1.538(16)
C55 C56 1.426(15)
C57 C62 1.358(13)
C57 C58 1.397(16)
C58 C59 1.329(18)
C59 C60 1.250(18)
C60 C61 1.352(15)
C61 C62 1.356(14)
C63 C64 1.501(15)
C65 C66 1.380(16)
C67 C68 1.428(16)
B1 F1 1.236(11)
B1 F4 1.261(11)
B1 F2 1.280(12)
B1 F3 1.279(11)
B2 F8 1.269(15)
B2 F6 1.270(15)
B2 F7 1.279(15)
B2 F5 1.283(15)
B3 F9 1.264(11)
B3 F11 1.282(12)
B3 F10 1.288(11)
B3 F12 1.303(10)
B4 F14 1.266(15)
B4 F16 1.268(14)
B4 F13 1.272(15)
B4 F15 1.274(14)
B5 F17 1.253(13)
B5 F19 1.272(13)
B5 F20 1.278(13)
B5 F18 1.292(13)
